data_4301466
loop_
_publ_author_name
'Jason L. Dutton'
'Paul J. Ragogna'

_publ_contact_author_address
;1151 Richmond Street 
London Ontario
N6A 5B7
;
_publ_contact_author_email pragogna@uwo.ca
_publ_contact_author_name 'Paul J. Ragogna'
_publ_section_title
;
Donor-Acceptor Chemistry at Heavy Chalcogen Centers
;
_journal_name_full 'Inorganic Chemistry'
_journal_page_first 1722
_journal_page_last 1730
_journal_paper_doi 10.1021/ic801883e
_journal_volume 48
_journal_year 2009
_chemical_formula_moiety 'C24 H44 N2 P Se, Cl4 Ga'
_chemical_formula_sum 'C24 H44 Cl4 Ga N2 P Se'
_chemical_formula_weight 682.06
_chemical_name_systematic
; 
 ? 
;
_space_group_IT_number 14
_symmetry_cell_setting monoclinic
_symmetry_space_group_name_Hall '-P 2ybc'
_symmetry_space_group_name_H-M 'P 1 21/c 1'
_atom_sites_solution_hydrogens geom
_atom_sites_solution_primary direct
_atom_sites_solution_secondary difmap
_audit_creation_method SHELXL-97
_cell_angle_alpha 90.00
_cell_angle_beta 99.22(3)
_cell_angle_gamma 90.00
_cell_formula_units_Z 8
_cell_length_a 11.032(2)
_cell_length_b 36.409(7)
_cell_length_c 15.717(3)
_cell_measurement_reflns_used 63646
_cell_measurement_temperature 150(2)
_cell_measurement_theta_max 26.02
_cell_measurement_theta_min 1.00
_cell_volume 6231(2)
_computing_cell_refinement 'DENZO-SMN (Otwinowski & Minor, 1997)'
_computing_data_collection 'COLLECT (Nonius, 1997-2001)'
_computing_data_reduction DENZO-SMN
_computing_molecular_graphics 'SHELXTL/PC (Sheldrick, 2001)'
_computing_publication_material SHELXTL/PC
_computing_structure_refinement 'SHELXL-97 (Sheldrick, 1997)'
_computing_structure_solution 'SHELXS-97 (Sheldrick, 1990)'
_diffrn_ambient_temperature 150(2)
_diffrn_measured_fraction_theta_full .994
_diffrn_measured_fraction_theta_max .994
_diffrn_measurement_device_type 'Nonius Kappa-CCD'
_diffrn_measurement_method '\f scans, and \w scans'
_diffrn_radiation_monochromator graphite
_diffrn_radiation_source 'fine-focus sealed tube'
_diffrn_radiation_type MoK\a
_diffrn_radiation_wavelength 0.71073
_diffrn_reflns_av_R_equivalents 0.0320
_diffrn_reflns_av_sigmaI/netI 0.0477
_diffrn_reflns_limit_h_max 13
_diffrn_reflns_limit_h_min -13
_diffrn_reflns_limit_k_max 44
_diffrn_reflns_limit_k_min -41
_diffrn_reflns_limit_l_max 19
_diffrn_reflns_limit_l_min -19
_diffrn_reflns_number 20859
_diffrn_reflns_theta_full 26.02
_diffrn_reflns_theta_max 26.02
_diffrn_reflns_theta_min 1.43
_exptl_absorpt_coefficient_mu 2.462
_exptl_absorpt_correction_T_max 0.7735
_exptl_absorpt_correction_T_min 0.5064
_exptl_absorpt_correction_type multi-scan
_exptl_absorpt_process_details 'DENZO-SMN (Otwinowski & Minor, 1997)'
_exptl_crystal_colour colorless
_exptl_crystal_density_diffrn 1.454
_exptl_crystal_density_method 'not measured'
_exptl_crystal_description block
_exptl_crystal_F_000 2800
_exptl_crystal_size_max 0.32
_exptl_crystal_size_mid 0.25
_exptl_crystal_size_min 0.11
_refine_diff_density_max .562
_refine_diff_density_min -.821
_refine_diff_density_rms .097
_refine_ls_extinction_method none
_refine_ls_goodness_of_fit_ref 1.078
_refine_ls_hydrogen_treatment constr
_refine_ls_matrix_type full
_refine_ls_number_parameters 595
_refine_ls_number_reflns 12226
_refine_ls_number_restraints 0
_refine_ls_restrained_S_all 1.078
_refine_ls_R_factor_all 0.0644
_refine_ls_R_factor_gt 0.0450
_refine_ls_shift/su_max 0.003
_refine_ls_shift/su_mean 0.000
_refine_ls_structure_factor_coef Fsqd
_refine_ls_weighting_details 'calc w=1/[\s^2^(Fo^2^)+(0.0599P)^2^+3.9036P] where P=(Fo^2^+2Fc^2^)/3'
_refine_ls_weighting_scheme calc
_refine_ls_wR_factor_gt 0.1107
_refine_ls_wR_factor_ref 0.1196
_reflns_number_gt 9428
_reflns_number_total 12226
_reflns_threshold_expression >2sigma(I)
_cod_data_source_file ic801883e_si_001_3.cif
_cod_data_source_block 4PCy3
_cod_original_cell_volume 6232(2)
_cod_original_sg_symbol_H-M 'P 21/c'
_cod_database_code 4301466

loop_
_symmetry_equiv_pos_as_xyz
'x, y, z'
'-x, y+1/2, -z+1/2'
'-x, -y, -z'
'x, -y-1/2, z-1/2'

loop_
_atom_site_label
_atom_site_type_symbol
_atom_site_fract_x
_atom_site_fract_y
_atom_site_fract_z
_atom_site_U_iso_or_equiv
_atom_site_adp_type
_atom_site_occupancy
_atom_site_symmetry_multiplicity
_atom_site_calc_flag
_atom_site_refinement_flags
_atom_site_disorder_assembly
_atom_site_disorder_group
Se1 Se 0.38833(3) 0.014729(10) 0.73170(2) 0.02678(10) Uani 1 1 d . . .
Cl4 Cl 0.57837(13) -0.08104(4) 0.66086(8) 0.0712(4) Uani 1 1 d . . .
Se2 Se 0.52037(3) -0.287220(11) 0.41645(2) 0.03199(11) Uani 1 1 d . . .
N1 N 0.2694(3) 0.04615(9) 0.67338(19) 0.0311(7) Uani 1 1 d . . .
C25 C 0.1370(3) 0.08148(10) 0.9244(2) 0.0318(8) Uani 1 1 d . . .
H25A H 0.1043 0.0968 0.8739 0.038 Uiso 1 1 calc R . .
H25B H 0.1868 0.0975 0.9675 0.038 Uiso 1 1 calc R . .
Ga2 Ga 0.95172(3) 0.162767(12) 0.66372(2) 0.03099(11) Uani 1 1 d . . .
Ga1 Ga 0.68136(4) -0.081930(12) 0.79018(3) 0.03162(11) Uani 1 1 d . . .
N21 N 0.4315(3) -0.25174(10) 0.4657(2) 0.0382(8) Uani 1 1 d . . .
P2 P 0.67780(8) -0.27907(3) 0.52864(6) 0.0278(2) Uani 1 1 d . . .
C36 C 0.0416(3) -0.01192(10) 0.6429(2) 0.0308(8) Uani 1 1 d . . .
H36A H -0.0065 0.0047 0.6746 0.037 Uiso 1 1 calc R . .
H36B H 0.0910 0.0033 0.6091 0.037 Uiso 1 1 calc R . .
P1 P 0.23164(8) -0.01107(3) 0.78995(5) 0.0235(2) Uani 1 1 d . . .
C41 C 0.3028(3) -0.04584(10) 0.8675(2) 0.0269(8) Uani 1 1 d . . .
H41A H 0.3692 -0.0577 0.8407 0.032 Uiso 1 1 calc R . .
Cl3 Cl 0.65793(10) -0.02963(3) 0.85332(7) 0.0457(3) Uani 1 1 d . . .
N22 N 0.3233(3) -0.28162(9) 0.30680(19) 0.0319(7) Uani 1 1 d . . .
C35 C -0.0449(3) -0.03626(11) 0.5826(2) 0.0332(9) Uani 1 1 d . . .
H35A H -0.0965 -0.0207 0.5395 0.040 Uiso 1 1 calc R . .
H35B H -0.0999 -0.0494 0.6162 0.040 Uiso 1 1 calc R . .
Cl8 Cl 1.07493(10) 0.20836(3) 0.70463(7) 0.0513(3) Uani 1 1 d . . .
Cl2 Cl 0.87468(9) -0.09139(3) 0.78843(7) 0.0497(3) Uani 1 1 d . . .
C44 C 0.3422(3) -0.08831(11) 1.0301(2) 0.0344(9) Uani 1 1 d . . .
H44A H 0.2792 -0.0778 1.0613 0.041 Uiso 1 1 calc R . .
H44B H 0.3874 -0.1075 1.0671 0.041 Uiso 1 1 calc R . .
C3 C 0.6357(3) 0.05509(12) 0.6181(3) 0.0402(10) Uani 1 1 d . . .
Cl7 Cl 0.89053(10) 0.17047(3) 0.52660(6) 0.0488(3) Uani 1 1 d . . .
Cl1 Cl 0.61134(11) -0.12550(3) 0.86360(8) 0.0562(3) Uani 1 1 d . . .
C46 C 0.2145(3) -0.07673(10) 0.8844(2) 0.0283(8) Uani 1 1 d . . .
H46A H 0.1453 -0.0661 0.9092 0.034 Uiso 1 1 calc R . .
H46B H 0.1805 -0.0887 0.8291 0.034 Uiso 1 1 calc R . .
C32 C 0.1987(3) -0.06313(10) 0.6590(2) 0.0296(8) Uani 1 1 d . . .
H32A H 0.2515 -0.0494 0.6248 0.036 Uiso 1 1 calc R . .
H32B H 0.2522 -0.0787 0.7009 0.036 Uiso 1 1 calc R . .
Cl6 Cl 1.04459(10) 0.11073(3) 0.68665(7) 0.0510(3) Uani 1 1 d . . .
C33 C 0.1098(3) -0.08717(11) 0.5996(2) 0.0326(9) Uani 1 1 d . . .
H33A H 0.1566 -0.1042 0.5678 0.039 Uiso 1 1 calc R . .
H33B H 0.0609 -0.1021 0.6344 0.039 Uiso 1 1 calc R . .
Cl5 Cl 0.79798(10) 0.16588(4) 0.73309(8) 0.0545(3) Uani 1 1 d . . .
C1 C 0.3004(3) 0.06829(12) 0.6182(2) 0.0364(9) Uani 1 1 d . . .
H1B H 0.2376 0.0837 0.5889 0.044 Uiso 1 1 calc R . .
C2 C 0.4232(3) 0.07254(11) 0.5951(2) 0.0337(9) Uani 1 1 d . . .
H2A H 0.4384 0.0892 0.5515 0.040 Uiso 1 1 calc R . .
C31 C 0.1275(3) -0.03603(10) 0.7074(2) 0.0248(7) Uani 1 1 d . . .
H31A H 0.0732 -0.0512 0.7387 0.030 Uiso 1 1 calc R . .
C21 C 0.1426(3) 0.02454(10) 0.8343(2) 0.0252(7) Uani 1 1 d . . .
H21B H 0.1039 0.0396 0.7839 0.030 Uiso 1 1 calc R . .
N2 N 0.5074(2) 0.05311(9) 0.63545(19) 0.0295(7) Uani 1 1 d . . .
C24 C 0.0306(3) 0.06548(11) 0.9631(2) 0.0324(9) Uani 1 1 d . . .
H24A H -0.0229 0.0856 0.9774 0.039 Uiso 1 1 calc R . .
H24B H 0.0629 0.0523 1.0171 0.039 Uiso 1 1 calc R . .
C45 C 0.2802(3) -0.10543(11) 0.9463(2) 0.0335(9) Uani 1 1 d . . .
H45A H 0.2199 -0.1240 0.9590 0.040 Uiso 1 1 calc R . .
H45B H 0.3426 -0.1182 0.9183 0.040 Uiso 1 1 calc R . .
C52 C 0.2678(3) -0.25677(11) 0.3417(2) 0.0352(9) Uani 1 1 d . . .
H52A H 0.1903 -0.2477 0.3146 0.042 Uiso 1 1 calc R . .
C81 C 0.6490(3) -0.30312(10) 0.6251(2) 0.0290(8) Uani 1 1 d . . .
H81A H 0.7247 -0.3005 0.6691 0.035 Uiso 1 1 calc R . .
C43 C 0.4307(3) -0.05839(12) 1.0126(2) 0.0358(9) Uani 1 1 d . . .
H43A H 0.4978 -0.0694 0.9860 0.043 Uiso 1 1 calc R . .
H43B H 0.4677 -0.0469 1.0677 0.043 Uiso 1 1 calc R . .
C42 C 0.3655(3) -0.02914(11) 0.9527(2) 0.0315(8) Uani 1 1 d . . .
H42A H 0.4259 -0.0105 0.9408 0.038 Uiso 1 1 calc R . .
H42B H 0.3032 -0.0167 0.9814 0.038 Uiso 1 1 calc R . .
C22 C 0.0357(3) 0.00830(10) 0.8739(2) 0.0281(8) Uani 1 1 d . . .
H22A H -0.0143 -0.0079 0.8313 0.034 Uiso 1 1 calc R . .
H22B H 0.0684 -0.0067 0.9250 0.034 Uiso 1 1 calc R . .
C86 C 0.5430(4) -0.28666(12) 0.6641(3) 0.0403(10) Uani 1 1 d . . .
H86A H 0.5587 -0.2602 0.6760 0.048 Uiso 1 1 calc R . .
H86B H 0.4659 -0.2889 0.6225 0.048 Uiso 1 1 calc R . .
C23 C -0.0447(3) 0.03901(11) 0.9004(2) 0.0322(9) Uani 1 1 d . . .
H23A H -0.0831 0.0526 0.8485 0.039 Uiso 1 1 calc R . .
H23B H -0.1111 0.0283 0.9279 0.039 Uiso 1 1 calc R . .
C26 C 0.2180(3) 0.05164(10) 0.8967(2) 0.0292(8) Uani 1 1 d . . .
H26A H 0.2589 0.0382 0.9481 0.035 Uiso 1 1 calc R . .
H26B H 0.2825 0.0629 0.8681 0.035 Uiso 1 1 calc R . .
C82 C 0.6276(4) -0.34452(11) 0.6095(3) 0.0382(9) Uani 1 1 d . . .
H82A H 0.5533 -0.3483 0.5659 0.046 Uiso 1 1 calc R . .
H82B H 0.6984 -0.3553 0.5868 0.046 Uiso 1 1 calc R . .
C34 C 0.0242(4) -0.06422(12) 0.5358(2) 0.0374(9) Uani 1 1 d . . .
H34A H -0.0355 -0.0805 0.5001 0.045 Uiso 1 1 calc R . .
H34B H 0.0722 -0.0512 0.4971 0.045 Uiso 1 1 calc R . .
C51 C 0.3266(3) -0.24243(12) 0.4247(3) 0.0409(10) Uani 1 1 d . . .
H51A H 0.2826 -0.2244 0.4509 0.049 Uiso 1 1 calc R . .
C84 C 0.5086(4) -0.34712(12) 0.7335(3) 0.0399(10) Uani 1 1 d . . .
H84A H 0.4291 -0.3513 0.6955 0.048 Uiso 1 1 calc R . .
H84B H 0.5050 -0.3592 0.7895 0.048 Uiso 1 1 calc R . .
C83 C 0.6115(4) -0.36397(12) 0.6929(3) 0.0439(10) Uani 1 1 d . . .
H83A H 0.5932 -0.3902 0.6806 0.053 Uiso 1 1 calc R . .
H83B H 0.6892 -0.3625 0.7341 0.053 Uiso 1 1 calc R . .
C53 C 0.2708(3) -0.29790(11) 0.2219(2) 0.0345(9) Uani 1 1 d . . .
C75 C 0.9473(4) -0.30573(16) 0.3803(3) 0.0574(14) Uani 1 1 d . . .
H75A H 0.9260 -0.3318 0.3673 0.069 Uiso 1 1 calc R . .
H75B H 0.9661 -0.2941 0.3269 0.069 Uiso 1 1 calc R . .
C71 C 0.8106(3) -0.30081(11) 0.4927(2) 0.0319(8) Uani 1 1 d . . .
H71A H 0.7887 -0.3273 0.4827 0.038 Uiso 1 1 calc R . .
C72 C 0.9239(4) -0.30002(17) 0.5617(3) 0.0599(15) Uani 1 1 d . . .
H72A H 0.9050 -0.3120 0.6146 0.072 Uiso 1 1 calc R . .
H72B H 0.9471 -0.2742 0.5759 0.072 Uiso 1 1 calc R . .
C74 C 1.0588(4) -0.30390(13) 0.4488(3) 0.0455(11) Uani 1 1 d . . .
H74A H 1.1271 -0.3176 0.4296 0.055 Uiso 1 1 calc R . .
H74B H 1.0848 -0.2780 0.4583 0.055 Uiso 1 1 calc R . .
C73 C 1.0319(4) -0.31992(18) 0.5312(3) 0.0655(16) Uani 1 1 d . . .
H73A H 1.1057 -0.3179 0.5760 0.079 Uiso 1 1 calc R . .
H73B H 1.0119 -0.3463 0.5226 0.079 Uiso 1 1 calc R . .
C85 C 0.5290(4) -0.30629(13) 0.7472(3) 0.0466(11) Uani 1 1 d . . .
H85A H 0.6038 -0.3023 0.7902 0.056 Uiso 1 1 calc R . .
H85B H 0.4586 -0.2957 0.7706 0.056 Uiso 1 1 calc R . .
C76 C 0.8375(4) -0.28626(17) 0.4084(3) 0.0617(15) Uani 1 1 d . . .
H76A H 0.8547 -0.2596 0.4141 0.074 Uiso 1 1 calc R . .
H76B H 0.7643 -0.2896 0.3636 0.074 Uiso 1 1 calc R . .
C61 C 0.6935(3) -0.22971(10) 0.5522(2) 0.0299(8) Uani 1 1 d . . .
H61A H 0.6107 -0.2218 0.5634 0.036 Uiso 1 1 calc R . .
C6 C 0.6612(4) 0.08779(13) 0.5646(3) 0.0443(11) Uani 1 1 d . . .
H6A H 0.6090 0.0865 0.5081 0.066 Uiso 1 1 calc R . .
H6B H 0.7477 0.0876 0.5572 0.066 Uiso 1 1 calc R . .
H6C H 0.6434 0.1105 0.5939 0.066 Uiso 1 1 calc R . .
C66 C 0.7817(5) -0.21919(13) 0.6334(3) 0.0575(13) Uani 1 1 d . . .
H66A H 0.7623 -0.2335 0.6830 0.069 Uiso 1 1 calc R . .
H66B H 0.8670 -0.2250 0.6257 0.069 Uiso 1 1 calc R . .
C5 C 0.7158(4) 0.0566(2) 0.7060(3) 0.089(2) Uani 1 1 d . . .
H5A H 0.7011 0.0798 0.7345 0.134 Uiso 1 1 calc R . .
H5B H 0.8024 0.0552 0.6991 0.134 Uiso 1 1 calc R . .
H5C H 0.6957 0.0360 0.7412 0.134 Uiso 1 1 calc R . .
C56 C 0.3757(5) -0.30736(19) 0.1767(3) 0.080(2) Uani 1 1 d . . .
H56A H 0.4301 -0.3248 0.2118 0.120 Uiso 1 1 calc R . .
H56B H 0.4216 -0.2850 0.1679 0.120 Uiso 1 1 calc R . .
H56C H 0.3443 -0.3185 0.1208 0.120 Uiso 1 1 calc R . .
C62 C 0.7179(6) -0.20665(14) 0.4770(3) 0.0748(18) Uani 1 1 d . . .
H62A H 0.6588 -0.2133 0.4250 0.090 Uiso 1 1 calc R . .
H62B H 0.8017 -0.2117 0.4651 0.090 Uiso 1 1 calc R . .
C4 C 0.6549(5) 0.01972(16) 0.5711(5) 0.095(2) Uani 1 1 d . . .
H4A H 0.6018 0.0196 0.5148 0.142 Uiso 1 1 calc R . .
H4B H 0.6343 -0.0013 0.6051 0.142 Uiso 1 1 calc R . .
H4C H 0.7410 0.0179 0.5630 0.142 Uiso 1 1 calc R . .
C55 C 0.2025(7) -0.33133(18) 0.2393(4) 0.104(3) Uani 1 1 d . . .
H55A H 0.2583 -0.3484 0.2745 0.156 Uiso 1 1 calc R . .
H55B H 0.1685 -0.3431 0.1847 0.156 Uiso 1 1 calc R . .
H55C H 0.1356 -0.3246 0.2704 0.156 Uiso 1 1 calc R . .
C54 C 0.1871(8) -0.2711(2) 0.1678(4) 0.134(4) Uani 1 1 d . . .
H54A H 0.1182 -0.2648 0.1974 0.201 Uiso 1 1 calc R . .
H54B H 0.1557 -0.2822 0.1118 0.201 Uiso 1 1 calc R . .
H54C H 0.2330 -0.2487 0.1589 0.201 Uiso 1 1 calc R . .
C64 C 0.7915(4) -0.15498(13) 0.5759(3) 0.0518(12) Uani 1 1 d . . .
H64A H 0.7780 -0.1288 0.5890 0.062 Uiso 1 1 calc R . .
H64B H 0.8775 -0.1578 0.5661 0.062 Uiso 1 1 calc R . .
C65 C 0.7707(5) -0.17844(13) 0.6512(3) 0.0624(14) Uani 1 1 d . . .
H65A H 0.6878 -0.1733 0.6650 0.075 Uiso 1 1 calc R . .
H65B H 0.8315 -0.1717 0.7022 0.075 Uiso 1 1 calc R . .
C63 C 0.7057(7) -0.16602(14) 0.4962(3) 0.0786(19) Uani 1 1 d . . .
H63A H 0.7240 -0.1514 0.4466 0.094 Uiso 1 1 calc R . .
H63B H 0.6201 -0.1607 0.5039 0.094 Uiso 1 1 calc R . .

loop_
_atom_site_aniso_label
_atom_site_aniso_U_11
_atom_site_aniso_U_22
_atom_site_aniso_U_33
_atom_site_aniso_U_23
_atom_site_aniso_U_13
_atom_site_aniso_U_12
Se1 0.02341(18) 0.0303(2) 0.02688(19) 0.00387(15) 0.00492(13) 0.00003(14)
Cl4 0.0892(9) 0.0717(10) 0.0413(7) -0.0081(6) -0.0239(6) 0.0118(7)
Se2 0.0318(2) 0.0331(2) 0.0284(2) -0.00740(16) -0.00331(15) 0.00601(15)
N1 0.0252(15) 0.0307(19) 0.0381(18) 0.0068(15) 0.0075(13) 0.0041(13)
C25 0.039(2) 0.025(2) 0.032(2) -0.0040(16) 0.0070(16) -0.0032(16)
Ga2 0.0294(2) 0.0374(3) 0.0256(2) -0.00193(18) 0.00267(16) 0.00184(17)
Ga1 0.0348(2) 0.0305(3) 0.0291(2) 0.00139(18) 0.00357(17) -0.00297(17)
N21 0.0362(17) 0.042(2) 0.0338(18) -0.0105(16) -0.0034(14) 0.0067(15)
P2 0.0276(5) 0.0311(6) 0.0230(5) -0.0023(4) -0.0007(4) 0.0025(4)
C36 0.035(2) 0.031(2) 0.0250(19) -0.0021(16) 0.0003(15) 0.0045(16)
P1 0.0232(4) 0.0272(5) 0.0204(4) 0.0018(4) 0.0042(3) -0.0021(4)
C41 0.0268(17) 0.029(2) 0.0240(18) 0.0023(15) 0.0003(13) -0.0009(15)
Cl3 0.0613(6) 0.0344(6) 0.0412(6) -0.0044(5) 0.0080(5) 0.0021(5)
N22 0.0328(16) 0.0318(19) 0.0286(16) -0.0042(14) -0.0021(13) -0.0009(14)
C35 0.0349(19) 0.033(2) 0.0280(19) 0.0000(17) -0.0053(15) 0.0028(16)
Cl8 0.0518(6) 0.0638(8) 0.0357(6) 0.0014(5) -0.0003(4) -0.0239(5)
Cl2 0.0363(5) 0.0543(7) 0.0607(7) -0.0077(6) 0.0147(5) -0.0081(5)
C44 0.038(2) 0.035(2) 0.029(2) 0.0083(17) 0.0019(15) 0.0051(17)
C3 0.0224(18) 0.047(3) 0.052(3) 0.010(2) 0.0082(16) -0.0024(17)
Cl7 0.0665(7) 0.0476(7) 0.0272(5) -0.0045(5) -0.0080(5) 0.0164(5)
Cl1 0.0583(7) 0.0422(7) 0.0738(8) 0.0127(6) 0.0278(6) -0.0068(5)
C46 0.0278(18) 0.027(2) 0.0297(19) 0.0042(16) 0.0023(14) -0.0054(15)
C32 0.0302(18) 0.030(2) 0.0291(19) -0.0001(16) 0.0065(14) 0.0024(16)
Cl6 0.0563(6) 0.0529(7) 0.0433(6) 0.0107(5) 0.0069(5) 0.0222(5)
C33 0.037(2) 0.033(2) 0.0267(19) -0.0037(17) 0.0020(15) 0.0029(16)
Cl5 0.0433(6) 0.0598(8) 0.0668(7) -0.0111(6) 0.0278(5) -0.0052(5)
C1 0.0280(19) 0.043(3) 0.039(2) 0.0175(19) 0.0072(16) 0.0026(17)
C2 0.031(2) 0.035(2) 0.036(2) 0.0110(18) 0.0099(16) -0.0001(17)
C31 0.0248(17) 0.030(2) 0.0201(17) 0.0012(15) 0.0039(13) -0.0011(14)
C21 0.0260(17) 0.025(2) 0.0242(18) -0.0005(15) 0.0041(13) -0.0030(14)
N2 0.0245(15) 0.0326(19) 0.0320(16) 0.0020(14) 0.0066(12) -0.0018(13)
C24 0.038(2) 0.029(2) 0.033(2) -0.0055(17) 0.0121(16) -0.0008(16)
C45 0.036(2) 0.028(2) 0.037(2) 0.0069(17) 0.0045(16) -0.0002(16)
C52 0.0307(19) 0.038(2) 0.033(2) -0.0026(18) -0.0068(15) 0.0049(17)
C81 0.0277(18) 0.031(2) 0.0277(19) -0.0040(16) 0.0017(14) -0.0016(15)
C43 0.0311(19) 0.044(3) 0.029(2) 0.0027(18) -0.0046(15) 0.0001(17)
C42 0.036(2) 0.028(2) 0.0286(19) 0.0010(16) -0.0008(15) -0.0045(16)
C22 0.0270(18) 0.029(2) 0.0290(19) -0.0017(16) 0.0066(14) -0.0041(15)
C86 0.046(2) 0.033(2) 0.046(2) -0.0019(19) 0.0174(19) 0.0034(18)
C23 0.0291(18) 0.036(2) 0.033(2) -0.0060(18) 0.0097(15) -0.0001(16)
C26 0.0326(19) 0.025(2) 0.0304(19) -0.0037(16) 0.0052(15) -0.0059(15)
C82 0.039(2) 0.033(2) 0.046(2) 0.0000(19) 0.0186(18) 0.0077(17)
C34 0.046(2) 0.038(2) 0.0252(19) -0.0062(17) -0.0025(16) -0.0037(18)
C51 0.039(2) 0.042(3) 0.040(2) -0.0137(19) -0.0017(17) 0.0102(18)
C84 0.040(2) 0.047(3) 0.034(2) 0.005(2) 0.0125(17) -0.0003(19)
C83 0.041(2) 0.035(3) 0.059(3) 0.011(2) 0.0161(19) 0.0057(18)
C53 0.038(2) 0.034(2) 0.028(2) -0.0070(17) -0.0047(15) -0.0029(17)
C75 0.052(3) 0.089(4) 0.035(2) 0.004(3) 0.020(2) 0.016(3)
C71 0.0299(18) 0.035(2) 0.030(2) -0.0015(17) 0.0033(15) 0.0030(16)
C72 0.034(2) 0.114(5) 0.032(2) 0.000(3) 0.0060(18) 0.026(3)
C74 0.038(2) 0.051(3) 0.050(3) -0.001(2) 0.0158(19) 0.005(2)
C73 0.043(3) 0.114(5) 0.042(3) 0.016(3) 0.014(2) 0.036(3)
C85 0.054(3) 0.055(3) 0.035(2) -0.008(2) 0.0181(19) -0.003(2)
C76 0.046(3) 0.100(5) 0.041(3) 0.025(3) 0.015(2) 0.027(3)
C61 0.0325(19) 0.029(2) 0.0269(19) -0.0008(16) 0.0015(14) 0.0009(15)
C6 0.034(2) 0.057(3) 0.044(2) 0.007(2) 0.0118(17) -0.007(2)
C66 0.077(3) 0.034(3) 0.049(3) -0.001(2) -0.028(2) -0.004(2)
C5 0.036(3) 0.142(6) 0.081(4) 0.066(4) -0.015(2) -0.021(3)
C56 0.062(3) 0.124(6) 0.057(3) -0.046(4) 0.018(3) -0.026(3)
C62 0.157(6) 0.034(3) 0.034(3) 0.000(2) 0.017(3) -0.025(3)
C4 0.067(4) 0.051(4) 0.185(7) -0.010(4) 0.077(4) 0.005(3)
C55 0.166(7) 0.099(5) 0.059(4) -0.041(4) 0.053(4) -0.089(5)
C54 0.202(8) 0.108(6) 0.059(4) -0.045(4) -0.079(5) 0.084(6)
C64 0.063(3) 0.032(3) 0.063(3) -0.009(2) 0.018(2) -0.006(2)
C65 0.098(4) 0.037(3) 0.043(3) -0.007(2) -0.016(3) -0.005(3)
C63 0.157(6) 0.030(3) 0.042(3) 0.003(2) -0.002(3) -0.013(3)

loop_
_atom_type_symbol
_atom_type_description
_atom_type_scat_dispersion_real
_atom_type_scat_dispersion_imag
_atom_type_scat_source
C C .0033 .0016 'International Tables Vol C Tables 4.2.6.8 and 6.1.1.4'
H H .0000 .0000 'International Tables Vol C Tables 4.2.6.8 and 6.1.1.4'
N N .0061 .0033 'International Tables Vol C Tables 4.2.6.8 and 6.1.1.4'
P P .1023 .0942 'International Tables Vol C Tables 4.2.6.8 and 6.1.1.4'
Cl Cl .1484 .1585 'International Tables Vol C Tables 4.2.6.8 and 6.1.1.4'
Ga Ga .2307 1.6083 'International Tables Vol C Tables 4.2.6.8 and 6.1.1.4'
Se Se -.0929 2.2259 'International Tables Vol C Tables 4.2.6.8 and 6.1.1.4'

loop_
_geom_angle_atom_site_label_1
_geom_angle_atom_site_label_2
_geom_angle_atom_site_label_3
_geom_angle
_geom_angle_site_symmetry_1
_geom_angle_site_symmetry_3
_geom_angle_publ_flag
N1 Se1 P1 86.07(9) . . ?
N1 Se1 N2 76.29(11) . . ?
P1 Se1 N2 161.95(7) . . ?
N21 Se2 P2 88.56(9) . . ?
C1 N1 Se1 118.7(2) . . ?
C26 C25 C24 111.6(3) . . ?
C26 C25 H25A 109.3 . . ?
C24 C25 H25A 109.3 . . ?
C26 C25 H25B 109.3 . . ?
C24 C25 H25B 109.3 . . ?
H25A C25 H25B 108.0 . . ?
Cl6 Ga2 Cl5 110.61(5) . . ?
Cl6 Ga2 Cl7 110.07(5) . . ?
Cl5 Ga2 Cl7 110.47(5) . . ?
Cl6 Ga2 Cl8 111.29(5) . . ?
Cl5 Ga2 Cl8 108.33(5) . . ?
Cl7 Ga2 Cl8 105.96(5) . . ?
Cl4 Ga1 Cl2 111.13(6) . . ?
Cl4 Ga1 Cl1 109.36(6) . . ?
Cl2 Ga1 Cl1 108.97(5) . . ?
Cl4 Ga1 Cl3 109.36(5) . . ?
Cl2 Ga1 Cl3 109.47(5) . . ?
Cl1 Ga1 Cl3 108.50(5) . . ?
C51 N21 Se2 118.0(3) . . ?
C81 P2 C71 107.67(17) . . ?
C81 P2 C61 108.99(17) . . ?
C71 P2 C61 115.52(18) . . ?
C81 P2 Se2 111.54(12) . . ?
C71 P2 Se2 104.58(12) . . ?
C61 P2 Se2 108.52(11) . . ?
C35 C36 C31 109.6(3) . . ?
C35 C36 H36A 109.7 . . ?
C31 C36 H36A 109.7 . . ?
C35 C36 H36B 109.7 . . ?
C31 C36 H36B 109.7 . . ?
H36A C36 H36B 108.2 . . ?
C21 P1 C31 107.91(15) . . ?
C21 P1 C41 115.60(16) . . ?
C31 P1 C41 106.28(16) . . ?
C21 P1 Se1 110.37(12) . . ?
C31 P1 Se1 110.45(11) . . ?
C41 P1 Se1 106.13(11) . . ?
C42 C41 C46 110.5(3) . . ?
C42 C41 P1 113.0(3) . . ?
C46 C41 P1 113.7(2) . . ?
C42 C41 H41A 106.4 . . ?
C46 C41 H41A 106.4 . . ?
P1 C41 H41A 106.4 . . ?
C52 N22 C53 121.8(3) . . ?
C36 C35 C34 112.2(3) . . ?
C36 C35 H35A 109.2 . . ?
C34 C35 H35A 109.2 . . ?
C36 C35 H35B 109.2 . . ?
C34 C35 H35B 109.2 . . ?
H35A C35 H35B 107.9 . . ?
C43 C44 C45 110.6(3) . . ?
C43 C44 H44A 109.5 . . ?
C45 C44 H44A 109.5 . . ?
C43 C44 H44B 109.5 . . ?
C45 C44 H44B 109.5 . . ?
H44A C44 H44B 108.1 . . ?
N2 C3 C6 114.1(3) . . ?
N2 C3 C4 105.1(3) . . ?
C6 C3 C4 110.2(4) . . ?
N2 C3 C5 105.6(3) . . ?
C6 C3 C5 110.1(4) . . ?
C4 C3 C5 111.7(5) . . ?
C45 C46 C41 111.1(3) . . ?
C45 C46 H46A 109.4 . . ?
C41 C46 H46A 109.4 . . ?
C45 C46 H46B 109.4 . . ?
C41 C46 H46B 109.4 . . ?
H46A C46 H46B 108.0 . . ?
C33 C32 C31 110.1(3) . . ?
C33 C32 H32A 109.6 . . ?
C31 C32 H32A 109.6 . . ?
C33 C32 H32B 109.6 . . ?
C31 C32 H32B 109.6 . . ?
H32A C32 H32B 108.2 . . ?
C34 C33 C32 111.2(3) . . ?
C34 C33 H33A 109.4 . . ?
C32 C33 H33A 109.4 . . ?
C34 C33 H33B 109.4 . . ?
C32 C33 H33B 109.4 . . ?
H33A C33 H33B 108.0 . . ?
N1 C1 C2 126.6(3) . . ?
N1 C1 H1B 116.7 . . ?
C2 C1 H1B 116.7 . . ?
N2 C2 C1 117.0(3) . . ?
N2 C2 H2A 121.5 . . ?
C1 C2 H2A 121.5 . . ?
C32 C31 C36 110.4(3) . . ?
C32 C31 P1 110.9(2) . . ?
C36 C31 P1 115.6(3) . . ?
C32 C31 H31A 106.4 . . ?
C36 C31 H31A 106.4 . . ?
P1 C31 H31A 106.4 . . ?
C22 C21 C26 111.2(3) . . ?
C22 C21 P1 112.0(3) . . ?
C26 C21 P1 115.4(2) . . ?
C22 C21 H21B 105.8 . . ?
C26 C21 H21B 105.8 . . ?
P1 C21 H21B 105.8 . . ?
C2 N2 C3 122.0(3) . . ?
C2 N2 Se1 101.4(2) . . ?
C3 N2 Se1 136.6(2) . . ?
C25 C24 C23 111.0(3) . . ?
C25 C24 H24A 109.4 . . ?
C23 C24 H24A 109.4 . . ?
C25 C24 H24B 109.4 . . ?
C23 C24 H24B 109.4 . . ?
H24A C24 H24B 108.0 . . ?
C44 C45 C46 111.9(3) . . ?
C44 C45 H45A 109.2 . . ?
C46 C45 H45A 109.2 . . ?
C44 C45 H45B 109.2 . . ?
C46 C45 H45B 109.2 . . ?
H45A C45 H45B 107.9 . . ?
N22 C52 C51 117.8(3) . . ?
N22 C52 H52A 121.1 . . ?
C51 C52 H52A 121.1 . . ?
C86 C81 C82 109.8(3) . . ?
C86 C81 P2 113.1(3) . . ?
C82 C81 P2 112.4(3) . . ?
C86 C81 H81A 107.0 . . ?
C82 C81 H81A 107.0 . . ?
P2 C81 H81A 107.0 . . ?
C44 C43 C42 111.1(3) . . ?
C44 C43 H43A 109.4 . . ?
C42 C43 H43A 109.4 . . ?
C44 C43 H43B 109.4 . . ?
C42 C43 H43B 109.4 . . ?
H43A C43 H43B 108.0 . . ?
C43 C42 C41 111.4(3) . . ?
C43 C42 H42A 109.3 . . ?
C41 C42 H42A 109.3 . . ?
C43 C42 H42B 109.3 . . ?
C41 C42 H42B 109.3 . . ?
H42A C42 H42B 108.0 . . ?
C23 C22 C21 110.2(3) . . ?
C23 C22 H22A 109.6 . . ?
C21 C22 H22A 109.6 . . ?
C23 C22 H22B 109.6 . . ?
C21 C22 H22B 109.6 . . ?
H22A C22 H22B 108.1 . . ?
C85 C86 C81 110.5(3) . . ?
C85 C86 H86A 109.5 . . ?
C81 C86 H86A 109.5 . . ?
C85 C86 H86B 109.5 . . ?
C81 C86 H86B 109.5 . . ?
H86A C86 H86B 108.1 . . ?
C24 C23 C22 111.1(3) . . ?
C24 C23 H23A 109.4 . . ?
C22 C23 H23A 109.4 . . ?
C24 C23 H23B 109.4 . . ?
C22 C23 H23B 109.4 . . ?
H23A C23 H23B 108.0 . . ?
C25 C26 C21 111.1(3) . . ?
C25 C26 H26A 109.4 . . ?
C21 C26 H26A 109.4 . . ?
C25 C26 H26B 109.4 . . ?
C21 C26 H26B 109.4 . . ?
H26A C26 H26B 108.0 . . ?
C83 C82 C81 110.8(3) . . ?
C83 C82 H82A 109.5 . . ?
C81 C82 H82A 109.5 . . ?
C83 C82 H82B 109.5 . . ?
C81 C82 H82B 109.5 . . ?
H82A C82 H82B 108.1 . . ?
C33 C34 C35 110.9(3) . . ?
C33 C34 H34A 109.5 . . ?
C35 C34 H34A 109.5 . . ?
C33 C34 H34B 109.5 . . ?
C35 C34 H34B 109.5 . . ?
H34A C34 H34B 108.1 . . ?
N21 C51 C52 126.5(4) . . ?
N21 C51 H51A 116.8 . . ?
C52 C51 H51A 116.8 . . ?
C85 C84 C83 110.7(3) . . ?
C85 C84 H84A 109.5 . . ?
C83 C84 H84A 109.5 . . ?
C85 C84 H84B 109.5 . . ?
C83 C84 H84B 109.5 . . ?
H84A C84 H84B 108.1 . . ?
C84 C83 C82 111.8(3) . . ?
C84 C83 H83A 109.3 . . ?
C82 C83 H83A 109.3 . . ?
C84 C83 H83B 109.3 . . ?
C82 C83 H83B 109.3 . . ?
H83A C83 H83B 107.9 . . ?
C55 C53 N22 107.3(4) . . ?
C55 C53 C56 110.8(5) . . ?
N22 C53 C56 107.4(3) . . ?
C55 C53 C54 110.7(6) . . ?
N22 C53 C54 111.2(4) . . ?
C56 C53 C54 109.4(5) . . ?
C74 C75 C76 111.6(4) . . ?
C74 C75 H75A 109.3 . . ?
C76 C75 H75A 109.3 . . ?
C74 C75 H75B 109.3 . . ?
C76 C75 H75B 109.3 . . ?
H75A C75 H75B 108.0 . . ?
C76 C71 C72 111.6(3) . . ?
C76 C71 P2 113.6(3) . . ?
C72 C71 P2 112.2(3) . . ?
C76 C71 H71A 106.3 . . ?
C72 C71 H71A 106.3 . . ?
P2 C71 H71A 106.3 . . ?
C71 C72 C73 111.0(4) . . ?
C71 C72 H72A 109.4 . . ?
C73 C72 H72A 109.4 . . ?
C71 C72 H72B 109.4 . . ?
C73 C72 H72B 109.4 . . ?
H72A C72 H72B 108.0 . . ?
C73 C74 C75 110.5(4) . . ?
C73 C74 H74A 109.5 . . ?
C75 C74 H74A 109.5 . . ?
C73 C74 H74B 109.5 . . ?
C75 C74 H74B 109.5 . . ?
H74A C74 H74B 108.1 . . ?
C74 C73 C72 111.0(4) . . ?
C74 C73 H73A 109.4 . . ?
C72 C73 H73A 109.4 . . ?
C74 C73 H73B 109.4 . . ?
C72 C73 H73B 109.4 . . ?
H73A C73 H73B 108.0 . . ?
C84 C85 C86 111.9(3) . . ?
C84 C85 H85A 109.2 . . ?
C86 C85 H85A 109.2 . . ?
C84 C85 H85B 109.2 . . ?
C86 C85 H85B 109.2 . . ?
H85A C85 H85B 107.9 . . ?
C71 C76 C75 111.7(4) . . ?
C71 C76 H76A 109.3 . . ?
C75 C76 H76A 109.3 . . ?
C71 C76 H76B 109.3 . . ?
C75 C76 H76B 109.3 . . ?
H76A C76 H76B 107.9 . . ?
C62 C61 C66 110.2(4) . . ?
C62 C61 P2 114.2(3) . . ?
C66 C61 P2 116.2(3) . . ?
C62 C61 H61A 105.0 . . ?
C66 C61 H61A 105.0 . . ?
P2 C61 H61A 105.0 . . ?
C3 C6 H6A 109.5 . . ?
C3 C6 H6B 109.5 . . ?
H6A C6 H6B 109.5 . . ?
C3 C6 H6C 109.5 . . ?
H6A C6 H6C 109.5 . . ?
H6B C6 H6C 109.5 . . ?
C65 C66 C61 109.9(4) . . ?
C65 C66 H66A 109.7 . . ?
C61 C66 H66A 109.7 . . ?
C65 C66 H66B 109.7 . . ?
C61 C66 H66B 109.7 . . ?
H66A C66 H66B 108.2 . . ?
C3 C5 H5A 109.5 . . ?
C3 C5 H5B 109.5 . . ?
H5A C5 H5B 109.5 . . ?
C3 C5 H5C 109.5 . . ?
H5A C5 H5C 109.5 . . ?
H5B C5 H5C 109.5 . . ?
C53 C56 H56A 109.5 . . ?
C53 C56 H56B 109.5 . . ?
H56A C56 H56B 109.5 . . ?
C53 C56 H56C 109.5 . . ?
H56A C56 H56C 109.5 . . ?
H56B C56 H56C 109.5 . . ?
C61 C62 C63 110.7(4) . . ?
C61 C62 H62A 109.5 . . ?
C63 C62 H62A 109.5 . . ?
C61 C62 H62B 109.5 . . ?
C63 C62 H62B 109.5 . . ?
H62A C62 H62B 108.1 . . ?
C3 C4 H4A 109.5 . . ?
C3 C4 H4B 109.5 . . ?
H4A C4 H4B 109.5 . . ?
C3 C4 H4C 109.5 . . ?
H4A C4 H4C 109.5 . . ?
H4B C4 H4C 109.5 . . ?
C53 C55 H55A 109.5 . . ?
C53 C55 H55B 109.5 . . ?
H55A C55 H55B 109.5 . . ?
C53 C55 H55C 109.5 . . ?
H55A C55 H55C 109.5 . . ?
H55B C55 H55C 109.5 . . ?
C53 C54 H54A 109.5 . . ?
C53 C54 H54B 109.5 . . ?
H54A C54 H54B 109.5 . . ?
C53 C54 H54C 109.5 . . ?
H54A C54 H54C 109.5 . . ?
H54B C54 H54C 109.5 . . ?
C63 C64 C65 110.4(4) . . ?
C63 C64 H64A 109.6 . . ?
C65 C64 H64A 109.6 . . ?
C63 C64 H64B 109.6 . . ?
C65 C64 H64B 109.6 . . ?
H64A C64 H64B 108.1 . . ?
C64 C65 C66 112.4(4) . . ?
C64 C65 H65A 109.1 . . ?
C66 C65 H65A 109.1 . . ?
C64 C65 H65B 109.1 . . ?
C66 C65 H65B 109.1 . . ?
H65A C65 H65B 107.8 . . ?
C64 C63 C62 111.2(5) . . ?
C64 C63 H63A 109.4 . . ?
C62 C63 H63A 109.4 . . ?
C64 C63 H63B 109.4 . . ?
C62 C63 H63B 109.4 . . ?
H63A C63 H63B 108.0 . . ?

loop_
_geom_bond_atom_site_label_1
_geom_bond_atom_site_label_2
_geom_bond_distance
_geom_bond_site_symmetry_2
_geom_bond_publ_flag
Se1 N1 1.867(3) . ?
Se1 P1 2.2838(10) . ?
Se1 N2 2.570(3) . ?
Cl4 Ga1 2.1641(13) . ?
Se2 N21 1.863(3) . ?
Se2 P2 2.2876(12) . ?
N1 C1 1.271(5) . ?
C25 C26 1.515(5) . ?
C25 C24 1.522(5) . ?
C25 H25A 0.9900 . ?
C25 H25B 0.9900 . ?
Ga2 Cl6 2.1564(12) . ?
Ga2 Cl5 2.1611(12) . ?
Ga2 Cl7 2.1709(11) . ?
Ga2 Cl8 2.1763(12) . ?
Ga1 Cl2 2.1648(12) . ?
Ga1 Cl1 2.1750(12) . ?
Ga1 Cl3 2.1817(12) . ?
N21 C51 1.277(5) . ?
P2 C81 1.822(4) . ?
P2 C71 1.832(4) . ?
P2 C61 1.837(4) . ?
C36 C35 1.517(5) . ?
C36 C31 1.546(5) . ?
C36 H36A 0.9900 . ?
C36 H36B 0.9900 . ?
P1 C21 1.831(4) . ?
P1 C31 1.831(3) . ?
P1 C41 1.844(4) . ?
C41 C42 1.531(5) . ?
C41 C46 1.538(5) . ?
C41 H41A 1.0000 . ?
N22 C52 1.265(5) . ?
N22 C53 1.490(4) . ?
C35 C34 1.528(5) . ?
C35 H35A 0.9900 . ?
C35 H35B 0.9900 . ?
C44 C43 1.517(5) . ?
C44 C45 1.518(5) . ?
C44 H44A 0.9900 . ?
C44 H44B 0.9900 . ?
C3 N2 1.485(4) . ?
C3 C6 1.510(6) . ?
C3 C4 1.517(7) . ?
C3 C5 1.517(6) . ?
C46 C45 1.529(5) . ?
C46 H46A 0.9900 . ?
C46 H46B 0.9900 . ?
C32 C33 1.519(5) . ?
C32 C31 1.537(5) . ?
C32 H32A 0.9900 . ?
C32 H32B 0.9900 . ?
C33 C34 1.513(5) . ?
C33 H33A 0.9900 . ?
C33 H33B 0.9900 . ?
C1 C2 1.466(5) . ?
C1 H1B 0.9500 . ?
C2 N2 1.256(5) . ?
C2 H2A 0.9500 . ?
C31 H31A 1.0000 . ?
C21 C22 1.538(5) . ?
C21 C26 1.538(5) . ?
C21 H21B 1.0000 . ?
C24 C23 1.525(5) . ?
C24 H24A 0.9900 . ?
C24 H24B 0.9900 . ?
C45 H45A 0.9900 . ?
C45 H45B 0.9900 . ?
C52 C51 1.458(5) . ?
C52 H52A 0.9500 . ?
C81 C86 1.528(5) . ?
C81 C82 1.540(5) . ?
C81 H81A 1.0000 . ?
C43 C42 1.524(5) . ?
C43 H43A 0.9900 . ?
C43 H43B 0.9900 . ?
C42 H42A 0.9900 . ?
C42 H42B 0.9900 . ?
C22 C23 1.526(5) . ?
C22 H22A 0.9900 . ?
C22 H22B 0.9900 . ?
C86 C85 1.518(6) . ?
C86 H86A 0.9900 . ?
C86 H86B 0.9900 . ?
C23 H23A 0.9900 . ?
C23 H23B 0.9900 . ?
C26 H26A 0.9900 . ?
C26 H26B 0.9900 . ?
C82 C83 1.524(6) . ?
C82 H82A 0.9900 . ?
C82 H82B 0.9900 . ?
C34 H34A 0.9900 . ?
C34 H34B 0.9900 . ?
C51 H51A 0.9500 . ?
C84 C85 1.514(6) . ?
C84 C83 1.518(5) . ?
C84 H84A 0.9900 . ?
C84 H84B 0.9900 . ?
C83 H83A 0.9900 . ?
C83 H83B 0.9900 . ?
C53 C55 1.480(6) . ?
C53 C56 1.491(6) . ?
C53 C54 1.510(7) . ?
C75 C74 1.501(6) . ?
C75 C76 1.530(6) . ?
C75 H75A 0.9900 . ?
C75 H75B 0.9900 . ?
C71 C76 1.499(6) . ?
C71 C72 1.519(5) . ?
C71 H71A 1.0000 . ?
C72 C73 1.536(6) . ?
C72 H72A 0.9900 . ?
C72 H72B 0.9900 . ?
C74 C73 1.492(6) . ?
C74 H74A 0.9900 . ?
C74 H74B 0.9900 . ?
C73 H73A 0.9900 . ?
C73 H73B 0.9900 . ?
C85 H85A 0.9900 . ?
C85 H85B 0.9900 . ?
C76 H76A 0.9900 . ?
C76 H76B 0.9900 . ?
C61 C62 1.509(6) . ?
C61 C66 1.524(5) . ?
C61 H61A 1.0000 . ?
C6 H6A 0.9800 . ?
C6 H6B 0.9800 . ?
C6 H6C 0.9800 . ?
C66 C65 1.518(6) . ?
C66 H66A 0.9900 . ?
C66 H66B 0.9900 . ?
C5 H5A 0.9800 . ?
C5 H5B 0.9800 . ?
C5 H5C 0.9800 . ?
C56 H56A 0.9800 . ?
C56 H56B 0.9800 . ?
C56 H56C 0.9800 . ?
C62 C63 1.520(7) . ?
C62 H62A 0.9900 . ?
C62 H62B 0.9900 . ?
C4 H4A 0.9800 . ?
C4 H4B 0.9800 . ?
C4 H4C 0.9800 . ?
C55 H55A 0.9800 . ?
C55 H55B 0.9800 . ?
C55 H55C 0.9800 . ?
C54 H54A 0.9800 . ?
C54 H54B 0.9800 . ?
C54 H54C 0.9800 . ?
C64 C63 1.500(7) . ?
C64 C65 1.507(7) . ?
C64 H64A 0.9900 . ?
C64 H64B 0.9900 . ?
C65 H65A 0.9900 . ?
C65 H65B 0.9900 . ?
C63 H63A 0.9900 . ?
C63 H63B 0.9900 . ?

loop_
_geom_torsion_atom_site_label_1
_geom_torsion_atom_site_label_2
_geom_torsion_atom_site_label_3
_geom_torsion_atom_site_label_4
_geom_torsion
_geom_torsion_site_symmetry_1
_geom_torsion_site_symmetry_2
_geom_torsion_site_symmetry_3
_geom_torsion_site_symmetry_4
_geom_torsion_publ_flag
P1 Se1 N1 C1 -174.3(3) . . . . ?
N2 Se1 N1 C1 1.9(3) . . . . ?
P2 Se2 N21 C51 176.4(3) . . . . ?
N21 Se2 P2 C81 79.07(17) . . . . ?
N21 Se2 P2 C71 -164.83(18) . . . . ?
N21 Se2 P2 C61 -41.01(17) . . . . ?
N1 Se1 P1 C21 -50.04(15) . . . . ?
N2 Se1 P1 C21 -62.1(3) . . . . ?
N1 Se1 P1 C31 69.21(16) . . . . ?
N2 Se1 P1 C31 57.1(3) . . . . ?
N1 Se1 P1 C41 -176.00(16) . . . . ?
N2 Se1 P1 C41 171.9(3) . . . . ?
C21 P1 C41 C42 -44.9(3) . . . . ?
C31 P1 C41 C42 -164.6(2) . . . . ?
Se1 P1 C41 C42 77.8(3) . . . . ?
C21 P1 C41 C46 82.0(3) . . . . ?
C31 P1 C41 C46 -37.7(3) . . . . ?
Se1 P1 C41 C46 -155.3(2) . . . . ?
C31 C36 C35 C34 -55.8(4) . . . . ?
C42 C41 C46 C45 -54.1(4) . . . . ?
P1 C41 C46 C45 177.7(3) . . . . ?
C31 C32 C33 C34 57.9(4) . . . . ?
Se1 N1 C1 C2 -1.0(6) . . . . ?
N1 C1 C2 N2 -2.1(7) . . . . ?
C33 C32 C31 C36 -58.2(4) . . . . ?
C33 C32 C31 P1 172.3(2) . . . . ?
C35 C36 C31 C32 57.0(4) . . . . ?
C35 C36 C31 P1 -176.1(2) . . . . ?
C21 P1 C31 C32 172.7(2) . . . . ?
C41 P1 C31 C32 -62.7(3) . . . . ?
Se1 P1 C31 C32 52.0(3) . . . . ?
C21 P1 C31 C36 46.1(3) . . . . ?
C41 P1 C31 C36 170.6(2) . . . . ?
Se1 P1 C31 C36 -74.7(3) . . . . ?
C31 P1 C21 C22 59.0(3) . . . . ?
C41 P1 C21 C22 -59.8(3) . . . . ?
Se1 P1 C21 C22 179.8(2) . . . . ?
C31 P1 C21 C26 -172.5(3) . . . . ?
C41 P1 C21 C26 68.7(3) . . . . ?
Se1 P1 C21 C26 -51.7(3) . . . . ?
C1 C2 N2 C3 -179.7(4) . . . . ?
C1 C2 N2 Se1 2.9(4) . . . . ?
C6 C3 N2 C2 13.4(6) . . . . ?
C4 C3 N2 C2 -107.3(5) . . . . ?
C5 C3 N2 C2 134.5(5) . . . . ?
C6 C3 N2 Se1 -170.3(3) . . . . ?
C4 C3 N2 Se1 68.9(5) . . . . ?
C5 C3 N2 Se1 -49.2(5) . . . . ?
N1 Se1 N2 C2 -2.8(3) . . . . ?
P1 Se1 N2 C2 9.7(4) . . . . ?
N1 Se1 N2 C3 -179.5(4) . . . . ?
P1 Se1 N2 C3 -167.1(3) . . . . ?
C26 C25 C24 C23 -55.9(4) . . . . ?
C43 C44 C45 C46 -56.1(4) . . . . ?
C41 C46 C45 C44 55.0(4) . . . . ?
C53 N22 C52 C51 -179.7(4) . . . . ?
C71 P2 C81 C86 177.7(3) . . . . ?
C61 P2 C81 C86 51.7(3) . . . . ?
Se2 P2 C81 C86 -68.1(3) . . . . ?
C71 P2 C81 C82 -57.2(3) . . . . ?
C61 P2 C81 C82 176.8(2) . . . . ?
Se2 P2 C81 C82 57.0(3) . . . . ?
C45 C44 C43 C42 56.8(4) . . . . ?
C44 C43 C42 C41 -57.1(4) . . . . ?
C46 C41 C42 C43 55.4(4) . . . . ?
P1 C41 C42 C43 -176.0(2) . . . . ?
C26 C21 C22 C23 55.9(4) . . . . ?
P1 C21 C22 C23 -173.3(2) . . . . ?
C82 C81 C86 C85 57.1(4) . . . . ?
P2 C81 C86 C85 -176.4(3) . . . . ?
C25 C24 C23 C22 56.8(4) . . . . ?
C21 C22 C23 C24 -56.8(4) . . . . ?
C24 C25 C26 C21 55.0(4) . . . . ?
C22 C21 C26 C25 -55.2(4) . . . . ?
P1 C21 C26 C25 175.9(2) . . . . ?
C86 C81 C82 C83 -56.5(4) . . . . ?
P2 C81 C82 C83 176.6(2) . . . . ?
C32 C33 C34 C35 -56.1(4) . . . . ?
C36 C35 C34 C33 55.7(4) . . . . ?
Se2 N21 C51 C52 -0.2(6) . . . . ?
N22 C52 C51 N21 2.0(7) . . . . ?
C85 C84 C83 C82 -54.9(5) . . . . ?
C81 C82 C83 C84 55.8(5) . . . . ?
C52 N22 C53 C55 -93.9(5) . . . . ?
C52 N22 C53 C56 146.9(4) . . . . ?
C52 N22 C53 C54 27.2(6) . . . . ?
C81 P2 C71 C76 174.2(3) . . . . ?
C61 P2 C71 C76 -63.7(4) . . . . ?
Se2 P2 C71 C76 55.5(4) . . . . ?
C81 P2 C71 C72 -58.0(4) . . . . ?
C61 P2 C71 C72 64.0(4) . . . . ?
Se2 P2 C71 C72 -176.8(3) . . . . ?
C76 C71 C72 C73 -53.7(6) . . . . ?
P2 C71 C72 C73 177.5(4) . . . . ?
C76 C75 C74 C73 56.9(6) . . . . ?
C75 C74 C73 C72 -57.6(6) . . . . ?
C71 C72 C73 C74 56.1(6) . . . . ?
C83 C84 C85 C86 55.7(5) . . . . ?
C81 C86 C85 C84 -57.5(5) . . . . ?
C72 C71 C76 C75 53.0(6) . . . . ?
P2 C71 C76 C75 -178.9(4) . . . . ?
C74 C75 C76 C71 -54.7(6) . . . . ?
C81 P2 C61 C62 179.9(4) . . . . ?
C71 P2 C61 C62 58.6(4) . . . . ?
Se2 P2 C61 C62 -58.4(4) . . . . ?
C81 P2 C61 C66 49.9(4) . . . . ?
C71 P2 C61 C66 -71.4(4) . . . . ?
Se2 P2 C61 C66 171.6(3) . . . . ?
C62 C61 C66 C65 56.5(6) . . . . ?
P2 C61 C66 C65 -171.7(4) . . . . ?
C66 C61 C62 C63 -57.8(6) . . . . ?
P2 C61 C62 C63 169.3(4) . . . . ?
C63 C64 C65 C66 55.4(6) . . . . ?
C61 C66 C65 C64 -55.8(6) . . . . ?
C65 C64 C63 C62 -55.6(6) . . . . ?
C61 C62 C63 C64 57.7(7) . . . . ?
